data_1546448
loop_
_publ_author_name
'B\"oser, Richard'
'Haufe, Lisa Cathrin'
'Freytag, Matthias'
'Jones, P. G.'
'H\"orner, Gerald'
'Ren\'e, Frank'

_publ_section_title
;
 Completing the series of boron-nucleophilic cyanoborates: Boryl anions of
 type (NHC)&#x2212;B(CN)2&#x2212;
;
_journal_name_full 'Chem. Sci.'
_journal_paper_doi 10.1039/C7SC02238G
_journal_year 2017
_chemical_formula_sum 'C14 H19 B N4 Sn'
_chemical_formula_weight 372.83
_space_group_crystal_system monoclinic
_space_group_IT_number 14
_space_group_name_Hall '-P 2ybc'
_space_group_name_H-M_alt 'P 1 21/c 1'
_symmetry_space_group_name_Hall '-P 2ybc'
_symmetry_space_group_name_H-M 'P 1 21/c 1'
_atom_sites_solution_hydrogens geom
_audit_creation_method SHELXL-2016/6
_audit_update_record
;
2017-05-17 deposited with the CCDC.
2017-07-03 downloaded from the CCDC.
;
_cell_angle_alpha 90
_cell_angle_beta 90.555(1)
_cell_angle_gamma 90
_cell_formula_units_Z 8
_cell_length_a 11.0134(1)
_cell_length_b 21.1517(2)
_cell_length_c 13.8999(1)
_cell_measurement_reflns_used 24495
_cell_measurement_temperature 100(2)
_cell_measurement_theta_max 30.8900
_cell_measurement_theta_min 2.4080
_cell_volume 3237.86(5)
_computing_structure_refinement 'SHELXL-2016/6 (Sheldrick, 2016)'
_diffrn_ambient_environment N~2~
_diffrn_ambient_temperature 100(2)
_diffrn_detector 'CCD plate'
_diffrn_detector_area_resol_mean 16.1419
_diffrn_detector_type Eos
_diffrn_measured_fraction_theta_full 0.999
_diffrn_measured_fraction_theta_max 0.947
_diffrn_measurement_device 'four-circle diffractometer'
_diffrn_measurement_device_type 'Xcalibur, Eos'
_diffrn_radiation_monochromator graphite
_diffrn_radiation_probe x-ray
_diffrn_radiation_type 'Mo K\a'
_diffrn_radiation_wavelength 0.71073
_diffrn_reflns_av_R_equivalents 0.0416
_diffrn_reflns_av_unetI/netI 0.0261
_diffrn_reflns_Laue_measured_fraction_full 0.999
_diffrn_reflns_Laue_measured_fraction_max 0.947
_diffrn_reflns_limit_h_max 15
_diffrn_reflns_limit_h_min -15
_diffrn_reflns_limit_k_max 30
_diffrn_reflns_limit_k_min -30
_diffrn_reflns_limit_l_max 19
_diffrn_reflns_limit_l_min -20
_diffrn_reflns_number 91552
_diffrn_reflns_point_group_measured_fraction_full 0.999
_diffrn_reflns_point_group_measured_fraction_max 0.947
_diffrn_reflns_theta_full 25.242
_diffrn_reflns_theta_max 31.094
_diffrn_reflns_theta_min 2.420
_diffrn_source 'fine-focus sealed X-ray tube'
_diffrn_source_type 'Enhance (Mo) X-ray Source'
_exptl_absorpt_coefficient_mu 1.573
_exptl_absorpt_correction_T_max 1.00000
_exptl_absorpt_correction_T_min 0.90245
_exptl_absorpt_correction_type multi-scan
_exptl_absorpt_process_details
;
CrysAlisPro 1.171.38.43 (Rigaku Oxford Diffraction, 2015)
Empirical absorption correction using spherical harmonics,
 implemented in SCALE3 ABSPACK scaling algorithm.
;
_exptl_crystal_colour colourless
_exptl_crystal_density_diffrn 1.530
_exptl_crystal_description block
_exptl_crystal_F_000 1488
_exptl_crystal_size_max 0.400
_exptl_crystal_size_mid 0.100
_exptl_crystal_size_min 0.100
_refine_diff_density_max 0.568
_refine_diff_density_min -0.640
_refine_diff_density_rms 0.086
_refine_ls_extinction_method none
_refine_ls_goodness_of_fit_ref 1.102
_refine_ls_hydrogen_treatment constr
_refine_ls_matrix_type full
_refine_ls_number_parameters 371
_refine_ls_number_reflns 9835
_refine_ls_number_restraints 0
_refine_ls_restrained_S_all 1.102
_refine_ls_R_factor_all 0.0342
_refine_ls_R_factor_gt 0.0263
_refine_ls_shift/su_max 0.001
_refine_ls_shift/su_mean 0.000
_refine_ls_structure_factor_coef Fsqd
_refine_ls_weighting_details 'w=1/[\s^2^(Fo^2^)+(0.0151P)^2^+2.2831P] where P=(Fo^2^+2Fc^2^)/3'
_refine_ls_weighting_scheme calc
_refine_ls_wR_factor_gt 0.0497
_refine_ls_wR_factor_ref 0.0520
_reflns_Friedel_coverage 0.000
_reflns_number_gt 8615
_reflns_number_total 9835
_reflns_threshold_expression 'I > 2\s(I)'
_cod_data_source_file c7sc02238g2.cif
_cod_data_source_block rf20rf
_cod_database_code 1546448
_shelx_shelxl_version_number 2016/6
_shelx_space_group_comment
;
The symmetry employed for this shelxl refinement is uniquely defined
by the following loop, which should always be used as a source of
symmetry information in preference to the above space-group names.
They are only intended as comments.
;
_shelx_estimated_absorpt_t_min 0.572
_shelx_estimated_absorpt_t_max 0.859
_oxdiff_exptl_absorpt_empirical_full_min 0.901
_oxdiff_exptl_absorpt_empirical_full_max 1.120
_oxdiff_exptl_absorpt_empirical_details
;
Empirical correction (ABSPACK) includes:
- Absorption correction using spherical harmonics
- Frame scaling
;

loop_
_space_group_symop_operation_xyz
'x, y, z'
'-x, y+1/2, -z+1/2'
'-x, -y, -z'
'x, -y-1/2, z-1/2'

loop_
_atom_site_label
_atom_site_type_symbol
_atom_site_fract_x
_atom_site_fract_y
_atom_site_fract_z
_atom_site_U_iso_or_equiv
_atom_site_adp_type
_atom_site_occupancy
_atom_site_site_symmetry_order
_atom_site_calc_flag
_atom_site_refinement_flags_posn
_atom_site_refinement_flags_adp
C1' C 0.15751(15) 0.08433(8) 0.06222(12) 0.0127(3) Uani 1 1 d . .
C1 C 0.66146(15) 0.40306(8) 0.05011(12) 0.0134(3) Uani 1 1 d . .
C2' C 0.35283(15) 0.08383(8) 0.01616(12) 0.0141(3) Uani 1 1 d . .
C2 C 0.85695(15) 0.40657(8) 0.09838(13) 0.0145(3) Uani 1 1 d . .
C3' C 0.46196(16) 0.08734(8) -0.03346(13) 0.0170(3) Uani 1 1 d . .
H3' H 0.464250 0.096935 -0.100189 0.020 Uiso 1 1 calc R U
C3 C 0.96628(16) 0.40669(9) 0.15021(14) 0.0191(4) Uani 1 1 d . .
H3 H 0.968824 0.401351 0.218062 0.023 Uiso 1 1 calc R U
C4' C 0.56716(16) 0.07610(9) 0.01966(14) 0.0201(4) Uani 1 1 d . .
H4' H 0.643452 0.078337 -0.011468 0.024 Uiso 1 1 calc R U
C4 C 1.07084(16) 0.41506(9) 0.09695(15) 0.0220(4) Uani 1 1 d . .
H4 H 1.147252 0.415356 0.129250 0.026 Uiso 1 1 calc R U
C5' C 0.56386(16) 0.06156(9) 0.11775(14) 0.0201(4) Uani 1 1 d . .
H5' H 0.637908 0.053789 0.151323 0.024 Uiso 1 1 calc R U
C5 C 1.06719(16) 0.42306(9) -0.00284(14) 0.0206(4) Uani 1 1 d . .
H5 H 1.141195 0.428140 -0.036526 0.025 Uiso 1 1 calc R U
C6 C 0.95870(16) 0.42378(8) -0.05392(13) 0.0174(3) Uani 1 1 d . .
H6 H 0.956133 0.429849 -0.121626 0.021 Uiso 1 1 calc R U
C6' C 0.45512(15) 0.05818(8) 0.16741(13) 0.0173(3) Uani 1 1 d . .
H6' H 0.452621 0.048227 0.234008 0.021 Uiso 1 1 calc R U
C7' C 0.35005(15) 0.07023(8) 0.11395(12) 0.0139(3) Uani 1 1 d . .
C7 C 0.85342(15) 0.41513(8) -0.00065(12) 0.0139(3) Uani 1 1 d . .
C8 C 0.70099(17) 0.38685(10) 0.22675(13) 0.0208(4) Uani 1 1 d . .
H8A H 0.660848 0.424521 0.252384 0.031 Uiso 1 1 calc R U
H8B H 0.773172 0.377240 0.265859 0.031 Uiso 1 1 calc R U
H8C H 0.644828 0.350944 0.228623 0.031 Uiso 1 1 calc R U
C8' C 0.19625(16) 0.10782(9) -0.11225(12) 0.0170(3) Uani 1 1 d . .
H8'1 H 0.164613 0.069895 -0.144296 0.026 Uiso 1 1 calc R U
H8'2 H 0.266681 0.123687 -0.147403 0.026 Uiso 1 1 calc R U
H8'3 H 0.133010 0.140402 -0.111116 0.026 Uiso 1 1 calc R U
C9' C 0.18515(16) 0.06180(10) 0.23832(12) 0.0195(4) Uani 1 1 d . .
H9'1 H 0.132701 0.097112 0.256817 0.029 Uiso 1 1 calc R U
H9'2 H 0.254914 0.059544 0.282482 0.029 Uiso 1 1 calc R U
H9'3 H 0.139136 0.022210 0.241425 0.029 Uiso 1 1 calc R U
C9 C 0.68870(16) 0.41920(10) -0.12723(13) 0.0218(4) Uani 1 1 d . .
H9A H 0.625052 0.387875 -0.140197 0.033 Uiso 1 1 calc R U
H9B H 0.756488 0.412352 -0.171185 0.033 Uiso 1 1 calc R U
H9C H 0.655784 0.461796 -0.136908 0.033 Uiso 1 1 calc R U
C10' C -0.05411(15) 0.07942(8) -0.03478(12) 0.0155(3) Uani 1 1 d . .
C10 C 0.45236(16) 0.40606(9) 0.14659(13) 0.0180(3) Uani 1 1 d . .
C11 C 0.44649(15) 0.43043(8) -0.03032(12) 0.0156(3) Uani 1 1 d . .
C11' C -0.05768(15) 0.06244(8) 0.14490(12) 0.0154(3) Uani 1 1 d . .
C12 C 0.47831(18) 0.23749(9) 0.15414(14) 0.0241(4) Uani 1 1 d . .
H12A H 0.423509 0.260198 0.197220 0.036 Uiso 1 1 calc R U
H12B H 0.559669 0.235697 0.183183 0.036 Uiso 1 1 calc R U
H12C H 0.447954 0.194446 0.143842 0.036 Uiso 1 1 calc R U
C12' C -0.02556(18) 0.24884(9) -0.05229(15) 0.0249(4) Uani 1 1 d . .
H12D H -0.075984 0.223225 -0.095759 0.037 Uiso 1 1 calc R U
H12E H 0.055865 0.253364 -0.079269 0.037 Uiso 1 1 calc R U
H12F H -0.062332 0.290711 -0.044737 0.037 Uiso 1 1 calc R U
C13 C 0.62788(19) 0.24669(10) -0.06873(15) 0.0286(4) Uani 1 1 d . .
H13A H 0.633011 0.201017 -0.057537 0.043 Uiso 1 1 calc R U
H13B H 0.705618 0.266462 -0.051646 0.043 Uiso 1 1 calc R U
H13C H 0.609408 0.254633 -0.136770 0.043 Uiso 1 1 calc R U
C13' C 0.13371(19) 0.24149(11) 0.17115(16) 0.0303(5) Uani 1 1 d . .
H13D H 0.139389 0.287153 0.160112 0.045 Uiso 1 1 calc R U
H13E H 0.210111 0.221260 0.152796 0.045 Uiso 1 1 calc R U
H13F H 0.118360 0.233504 0.239407 0.045 Uiso 1 1 calc R U
C14' C -0.17866(19) 0.21801(11) 0.16284(17) 0.0314(5) Uani 1 1 d . .
H14A H -0.163884 0.211586 0.231789 0.047 Uiso 1 1 calc R U
H14B H -0.240255 0.187944 0.140099 0.047 Uiso 1 1 calc R U
H14C H -0.207461 0.261268 0.151782 0.047 Uiso 1 1 calc R U
C14 C 0.31794(19) 0.27585(11) -0.05845(17) 0.0337(5) Uani 1 1 d . .
H14D H 0.292958 0.231388 -0.057717 0.051 Uiso 1 1 calc R U
H14E H 0.328273 0.289773 -0.125114 0.051 Uiso 1 1 calc R U
H14F H 0.255558 0.301728 -0.027665 0.051 Uiso 1 1 calc R U
B1 B 0.51900(17) 0.39280(9) 0.04915(14) 0.0147(4) Uani 1 1 d . .
B1' B 0.01524(17) 0.09533(9) 0.06227(14) 0.0143(4) Uani 1 1 d . .
N1' N 0.23280(12) 0.09210(7) -0.01347(10) 0.0130(3) Uani 1 1 d . .
N1 N 0.73698(12) 0.39855(7) 0.12739(10) 0.0134(3) Uani 1 1 d . .
N2' N 0.22806(12) 0.07159(7) 0.13994(10) 0.0139(3) Uani 1 1 d . .
N2 N 0.73161(13) 0.41260(7) -0.02795(10) 0.0141(3) Uani 1 1 d . .
N3' N -0.11130(15) 0.06916(8) -0.10197(12) 0.0233(3) Uani 1 1 d . .
N3 N 0.39769(15) 0.41432(9) 0.21508(12) 0.0292(4) Uani 1 1 d . .
N4' N -0.11797(14) 0.04044(8) 0.20310(11) 0.0214(3) Uani 1 1 d . .
N4 N 0.38680(14) 0.45672(8) -0.08559(11) 0.0214(3) Uani 1 1 d . .
Sn1 Sn 0.48660(2) 0.28607(2) 0.01851(2) 0.01676(3) Uani 1 1 d . .
Sn1' Sn -0.01287(2) 0.20318(2) 0.08578(2) 0.01670(3) Uani 1 1 d . .

loop_
_atom_site_aniso_label
_atom_site_aniso_U_11
_atom_site_aniso_U_22
_atom_site_aniso_U_33
_atom_site_aniso_U_23
_atom_site_aniso_U_13
_atom_site_aniso_U_12
C1' 0.0137(8) 0.0141(8) 0.0105(7) -0.0005(6) 0.0004(6) 0.0003(6)
C1 0.0141(8) 0.0142(8) 0.0120(8) -0.0006(6) 0.0005(6) -0.0009(6)
C2' 0.0120(8) 0.0139(8) 0.0164(8) -0.0014(6) 0.0003(6) 0.0006(6)
C2 0.0121(8) 0.0139(8) 0.0174(8) -0.0016(6) 0.0017(6) -0.0008(6)
C3' 0.0156(8) 0.0189(8) 0.0164(8) -0.0008(7) 0.0042(6) 0.0005(6)
C3 0.0154(8) 0.0224(9) 0.0194(9) -0.0006(7) -0.0027(7) -0.0007(7)
C4' 0.0116(8) 0.0223(9) 0.0265(10) -0.0015(7) 0.0042(7) 0.0000(7)
C4 0.0126(8) 0.0231(9) 0.0302(10) -0.0020(8) -0.0029(7) -0.0004(7)
C5' 0.0119(8) 0.0219(9) 0.0265(10) -0.0027(7) -0.0030(7) 0.0019(7)
C5 0.0127(8) 0.0198(9) 0.0295(10) -0.0009(8) 0.0041(7) -0.0012(7)
C6 0.0160(8) 0.0175(8) 0.0189(9) 0.0003(7) 0.0051(7) -0.0012(6)
C6' 0.0150(8) 0.0203(9) 0.0166(8) -0.0018(7) -0.0029(6) 0.0020(7)
C7' 0.0112(7) 0.0148(8) 0.0157(8) -0.0020(6) 0.0007(6) -0.0001(6)
C7 0.0122(8) 0.0127(7) 0.0168(8) -0.0003(6) 0.0003(6) -0.0005(6)
C8 0.0177(9) 0.0338(10) 0.0108(8) 0.0013(7) -0.0001(6) -0.0037(7)
C8' 0.0166(8) 0.0237(9) 0.0108(8) 0.0017(7) 0.0000(6) -0.0006(7)
C9' 0.0144(8) 0.0341(10) 0.0099(8) 0.0033(7) 0.0005(6) 0.0011(7)
C9 0.0162(9) 0.0370(11) 0.0122(8) 0.0032(8) 0.0016(7) -0.0027(8)
C10' 0.0128(8) 0.0186(8) 0.0151(8) 0.0000(7) 0.0029(6) 0.0020(6)
C10 0.0138(8) 0.0239(9) 0.0164(9) 0.0010(7) -0.0005(6) -0.0017(7)
C11 0.0119(8) 0.0200(8) 0.0148(8) -0.0039(7) 0.0025(6) -0.0038(6)
C11' 0.0108(8) 0.0216(8) 0.0140(8) -0.0031(7) -0.0022(6) 0.0027(6)
C12 0.0214(9) 0.0239(10) 0.0271(10) 0.0027(8) 0.0044(8) -0.0021(7)
C12' 0.0237(10) 0.0220(9) 0.0290(11) 0.0046(8) -0.0008(8) 0.0016(8)
C13 0.0278(10) 0.0310(11) 0.0271(11) -0.0024(9) 0.0066(8) 0.0029(8)
C13' 0.0266(11) 0.0322(11) 0.0321(12) -0.0049(9) -0.0074(9) -0.0054(9)
C14' 0.0214(10) 0.0341(12) 0.0389(13) -0.0061(9) 0.0089(9) 0.0059(8)
C14 0.0222(10) 0.0382(12) 0.0406(13) -0.0068(10) -0.0091(9) -0.0068(9)
B1 0.0131(9) 0.0196(9) 0.0113(9) -0.0003(7) 0.0003(7) -0.0022(7)
B1' 0.0122(8) 0.0195(9) 0.0112(9) 0.0000(7) -0.0003(7) 0.0016(7)
N1' 0.0114(6) 0.0173(7) 0.0104(7) -0.0004(5) 0.0012(5) 0.0010(5)
N1 0.0113(6) 0.0183(7) 0.0108(7) -0.0005(5) -0.0001(5) -0.0012(5)
N2' 0.0113(7) 0.0191(7) 0.0111(7) 0.0001(5) 0.0003(5) 0.0011(5)
N2 0.0124(7) 0.0183(7) 0.0117(7) 0.0005(5) 0.0013(5) -0.0015(5)
N3' 0.0199(8) 0.0311(9) 0.0188(8) -0.0014(7) -0.0037(6) 0.0014(7)
N3 0.0209(8) 0.0469(11) 0.0198(8) -0.0002(8) 0.0045(7) 0.0011(8)
N4' 0.0175(8) 0.0285(9) 0.0183(8) -0.0007(6) 0.0025(6) -0.0005(6)
N4 0.0185(8) 0.0269(8) 0.0188(8) -0.0029(6) -0.0028(6) -0.0018(6)
Sn1 0.01277(6) 0.01900(6) 0.01853(6) -0.00185(5) 0.00056(4) -0.00276(4)
Sn1' 0.01255(6) 0.01818(6) 0.01938(6) -0.00269(5) 0.00038(4) 0.00151(4)

loop_
_atom_type_symbol
_atom_type_description
_atom_type_scat_dispersion_real
_atom_type_scat_dispersion_imag
_atom_type_scat_source
C C 0.0033 0.0016 'International Tables Vol C Tables 4.2.6.8 and 6.1.1.4'
H H 0.0000 0.0000 'International Tables Vol C Tables 4.2.6.8 and 6.1.1.4'
B B 0.0013 0.0007 'International Tables Vol C Tables 4.2.6.8 and 6.1.1.4'
N N 0.0061 0.0033 'International Tables Vol C Tables 4.2.6.8 and 6.1.1.4'
Sn Sn -0.6537 1.4246 'International Tables Vol C Tables 4.2.6.8 and 6.1.1.4'

loop_
_geom_angle_atom_site_label_1
_geom_angle_atom_site_label_2
_geom_angle_atom_site_label_3
_geom_angle
N2' C1' N1' 107.05(14)
N2' C1' B1' 126.15(14)
N1' C1' B1' 126.51(15)
N2 C1 N1 107.16(14)
N2 C1 B1 125.94(15)
N1 C1 B1 126.68(15)
C7' C2' N1' 106.58(14)
C7' C2' C3' 121.49(16)
N1' C2' C3' 131.92(16)
C7 C2 N1 106.55(14)
C7 C2 C3 121.78(16)
N1 C2 C3 131.68(16)
C4' C3' C2' 116.55(17)
C4 C3 C2 116.17(17)
C3' C4' C5' 121.79(16)
C3 C4 C5 121.97(17)
C6' C5' C4' 121.75(17)
C6 C5 C4 121.80(17)
C5 C6 C7 116.39(17)
C5' C6' C7' 116.17(17)
C2' C7' C6' 122.24(16)
C2' C7' N2' 106.22(14)
C6' C7' N2' 131.53(16)
C2 C7 N2 106.43(14)
C2 C7 C6 121.89(16)
N2 C7 C6 131.68(16)
N3' C10' B1' 175.37(18)
N3 C10 B1 175.9(2)
N4 C11 B1 175.64(18)
N4' C11' B1' 175.36(18)
C10 B1 C11 106.06(15)
C10 B1 C1 116.04(15)
C11 B1 C1 115.64(15)
C10 B1 Sn1 105.02(12)
C11 B1 Sn1 106.67(11)
C1 B1 Sn1 106.56(11)
C11' B1' C10' 106.49(14)
C11' B1' C1' 116.62(15)
C10' B1' C1' 115.99(14)
C11' B1' Sn1' 105.19(11)
C10' B1' Sn1' 105.37(11)
C1' B1' Sn1' 106.09(11)
C1' N1' C2' 109.97(14)
C1' N1' C8' 126.16(14)
C2' N1' C8' 123.86(14)
C1 N1 C2 109.75(14)
C1 N1 C8 126.21(14)
C2 N1 C8 124.04(14)
C1' N2' C7' 110.17(14)
C1' N2' C9' 125.85(14)
C7' N2' C9' 123.96(14)
C1 N2 C7 110.09(14)
C1 N2 C9 126.13(14)
C7 N2 C9 123.78(14)
C14 Sn1 C12 110.19(9)
C14 Sn1 C13 107.91(9)
C12 Sn1 C13 110.28(8)
C14 Sn1 B1 108.65(8)
C12 Sn1 B1 108.14(7)
C13 Sn1 B1 111.66(8)
C14' Sn1' C12' 109.33(8)
C14' Sn1' C13' 107.85(9)
C12' Sn1' C13' 111.39(8)
C14' Sn1' B1' 109.15(8)
C12' Sn1' B1' 108.81(7)
C13' Sn1' B1' 110.28(8)

loop_
_geom_bond_atom_site_label_1
_geom_bond_atom_site_label_2
_geom_bond_distance
C1' N2' 1.352(2)
C1' N1' 1.356(2)
C1' B1' 1.584(2)
C1 N2 1.353(2)
C1 N1 1.355(2)
C1 B1 1.584(2)
C2' C7' 1.390(2)
C2' N1' 1.392(2)
C2' C3' 1.393(2)
C2 C7 1.389(2)
C2 N1 1.395(2)
C2 C3 1.397(2)
C3' C4' 1.388(3)
C3 C4 1.386(3)
C4' C5' 1.398(3)
C4 C5 1.398(3)
C5' C6' 1.390(2)
C5 C6 1.384(3)
C6 C7 1.394(2)
C6' C7' 1.393(2)
C7' N2' 1.395(2)
C7 N2 1.392(2)
C8 N1 1.462(2)
C8' N1' 1.465(2)
C9' N2' 1.466(2)
C9 N2 1.461(2)
C10' N3' 1.142(2)
C10' B1' 1.580(3)
C10 N3 1.145(2)
C10 B1 1.572(3)
C11 N4 1.150(2)
C11 B1 1.573(3)
C11' N4' 1.150(2)
C11' B1' 1.570(3)
C12 Sn1 2.1497(19)
C12' Sn1' 2.152(2)
C13 Sn1 2.1498(19)
C13' Sn1' 2.153(2)
C14' Sn1' 2.149(2)
C14 Sn1 2.145(2)
B1 Sn1 2.324(2)
B1' Sn1' 2.326(2)

loop_
_geom_torsion_atom_site_label_1
_geom_torsion_atom_site_label_2
_geom_torsion_atom_site_label_3
_geom_torsion_atom_site_label_4
_geom_torsion
C7' C2' C3' C4' 0.5(3)
N1' C2' C3' C4' -179.91(17)
C7 C2 C3 C4 -0.8(3)
N1 C2 C3 C4 178.85(17)
C2' C3' C4' C5' 0.4(3)
C2 C3 C4 C5 0.1(3)
C3' C4' C5' C6' -0.6(3)
C3 C4 C5 C6 0.7(3)
C4 C5 C6 C7 -1.0(3)
C4' C5' C6' C7' -0.1(3)
N1' C2' C7' C6' 179.04(16)
C3' C2' C7' C6' -1.3(3)
N1' C2' C7' N2' -0.73(18)
C3' C2' C7' N2' 178.98(15)
C5' C6' C7' C2' 1.0(3)
C5' C6' C7' N2' -179.25(17)
N1 C2 C7 N2 0.55(18)
C3 C2 C7 N2 -179.75(16)
N1 C2 C7 C6 -179.15(15)
C3 C2 C7 C6 0.5(3)
C5 C6 C7 C2 0.3(3)
C5 C6 C7 N2 -179.30(17)
N2 C1 B1 C10 -159.54(16)
N1 C1 B1 C10 26.6(3)
N2 C1 B1 C11 -34.4(2)
N1 C1 B1 C11 151.77(16)
N2 C1 B1 Sn1 83.97(18)
N1 C1 B1 Sn1 -89.89(18)
N2' C1' B1' C11' -27.0(3)
N1' C1' B1' C11' 160.08(16)
N2' C1' B1' C10' -153.71(16)
N1' C1' B1' C10' 33.4(2)
N2' C1' B1' Sn1' 89.71(18)
N1' C1' B1' Sn1' -83.20(18)
N2' C1' N1' C2' 0.37(19)
B1' C1' N1' C2' 174.38(16)
N2' C1' N1' C8' -178.76(15)
B1' C1' N1' C8' -4.7(3)
C7' C2' N1' C1' 0.24(19)
C3' C2' N1' C1' -179.42(18)
C7' C2' N1' C8' 179.39(15)
C3' C2' N1' C8' -0.3(3)
N2 C1 N1 C2 1.17(19)
B1 C1 N1 C2 175.97(16)
N2 C1 N1 C8 -178.61(16)
B1 C1 N1 C8 -3.8(3)
C7 C2 N1 C1 -1.08(19)
C3 C2 N1 C1 179.26(18)
C7 C2 N1 C8 178.71(16)
C3 C2 N1 C8 -1.0(3)
N1' C1' N2' C7' -0.85(19)
B1' C1' N2' C7' -174.88(16)
N1' C1' N2' C9' 177.93(16)
B1' C1' N2' C9' 3.9(3)
C2' C7' N2' C1' 0.99(19)
C6' C7' N2' C1' -178.75(18)
C2' C7' N2' C9' -177.81(16)
C6' C7' N2' C9' 2.4(3)
N1 C1 N2 C7 -0.81(19)
B1 C1 N2 C7 -175.67(16)
N1 C1 N2 C9 178.95(16)
B1 C1 N2 C9 4.1(3)
C2 C7 N2 C1 0.15(19)
C6 C7 N2 C1 179.82(18)
C2 C7 N2 C9 -179.62(16)
C6 C7 N2 C9 0.0(3)
